data_4322584
loop_
_publ_author_name
'Gakuse Hoshina'
'Masanobu Tsuchimoto'
'Shigeru Ohba'
'Kiyohiko Nakajima'
'Hidehiro Uekusa'
'Yuji Ohashi'
'Hiroyuki Ishida'
'Masaaki Kojima'

_publ_contact_author
; Dr. Masanobu Tsuchimoto
  Department of Chemistry
  Faculty of Science and Technology
  Keio University
  Hiyoshi 3-14-1, Kohoku-ku
  Yokohama, 223
  Japan
;
_publ_contact_author_email ' tmoto@chem.keio.ac.jp'
_publ_contact_author_fax '(81) 45 563 5967'
_publ_contact_author_phone '(81) 45 563 1141 ext 3913'
_publ_section_title
;
 Thermal Dehydrogenation of Oxovanadium(IV) Complexes with Schiff Base
 Ligands Derived from meso-1,2-Diphenyl-1,2-ethanediamine in the Solid
 State
;
_journal_name_full 'Inorganic Chemistry'
_journal_page_first 142
_journal_page_last 145
_journal_paper_doi 10.1021/ic9705958
_journal_volume 37
_journal_year 1998
_chemical_compound_source 'Local laboratory'
_chemical_formula_moiety '(C32 H30 N2 O5 V)(H2 O)'
_chemical_formula_sum 'C32 H32 N2 O6 V'
_chemical_formula_weight 591.6
_chemical_name_systematic
;                                                                          
{N,N'-di-3-ethoxysalicylidene-(R,S)(S,R)-1,2-diphenyl-1,2-ethanediamine}
oxovanadium
;
_space_group_IT_number 14
_symmetry_cell_setting monoclinic
_symmetry_space_group_name_Hall '-P 2yn'
_symmetry_space_group_name_H-M 'P 1 21/n 1'
_atom_type_scat_source 'International Tables Vol.IV(1974)'
_audit_creation_date 97-05-10
_audit_creation_method 'manual editing'
_audit_update_record
;
?   
;
_cell_angle_alpha 90.000000(0)
_cell_angle_beta 112.482(8)
_cell_angle_gamma 90.000000(0)
_cell_formula_units_Z 4
_cell_length_a 16.528(2)
_cell_length_b 11.031(2)
_cell_length_c 17.189(2)
_cell_measurement_reflns_used 25
_cell_measurement_temperature 298
_cell_measurement_theta_max 15.005
_cell_measurement_theta_min 14.570
_cell_volume 2895.7(7)
_computing_cell_refinement
; AFC/MSC Diffractometer Control System  
(Rigaku Corporation, 1993)
;
_computing_data_collection ' AFC/MSC Diffractometer Control System  '
_computing_data_reduction 'local programs'
_computing_molecular_graphics CRYSTAN-GM
_computing_publication_material CRYSTAN-GM
_computing_structure_refinement CRYSTAN-GM
_computing_structure_solution ' CRYSTAN-GM (Edwards, Gilmore, Mackay & Stewart, 1995)'
_diffrn_measurement_device_type 'Rigaku AFC-5'
_diffrn_measurement_method '\q-2\q scans'
_diffrn_radiation_type 'Mo K\a'
_diffrn_radiation_wavelength 0.71073
_diffrn_reflns_av_R_equivalents 0.014
_diffrn_reflns_limit_h_max 21
_diffrn_reflns_limit_h_min 0
_diffrn_reflns_limit_k_max 14
_diffrn_reflns_limit_k_min 0
_diffrn_reflns_limit_l_max 22
_diffrn_reflns_limit_l_min -22
_diffrn_reflns_number 6891
_diffrn_reflns_theta_max 27.5
_diffrn_standards_decay_% 4
_diffrn_standards_interval_count 100
_diffrn_standards_number 3
_exptl_absorpt_coefficient_mu 0.390
_exptl_absorpt_correction_T_max 0.9374
_exptl_absorpt_correction_T_min 0.9215
_exptl_absorpt_correction_type integration
_exptl_absorpt_process_details '(Coppens, Leiserowitz & Rabinovich, 1965)                     '
_exptl_crystal_colour green
_exptl_crystal_density_diffrn 1.357
_exptl_crystal_density_method 'not measured'
_exptl_crystal_description prism
_exptl_crystal_F_000 1236.0
_exptl_crystal_size_max 0.7
_exptl_crystal_size_mid 0.2
_exptl_crystal_size_min 0.2
_refine_diff_density_max 0.45
_refine_diff_density_min -0.47
_refine_ls_extinction_method None
_refine_ls_goodness_of_fit_obs 1.28
_refine_ls_hydrogen_treatment refU
_refine_ls_number_parameters 402
_refine_ls_number_reflns 4029
_refine_ls_R_factor_obs 0.061
_refine_ls_shift/esd_max 0.04
_refine_ls_shift/esd_mean 0.0035
_refine_ls_structure_factor_coef F
_refine_ls_weighting_details 'w=1/[\s ^2^(F) + 0.000225F^2^]'
_refine_ls_weighting_scheme calc
_refine_ls_wR_factor_obs 0.049
_reflns_number_observed 4029
_reflns_number_total 6664
_reflns_threshold_expression '|F~o~| > 3\s(|F~o~|)'
_cod_data_source_file ic9705958_1.cif
_cod_data_source_block no5
_cod_original_cell_volume 2895.8(7)
_cod_original_sg_symbol_H-M 'P 1 21/n 1 '
_cod_original_formula_sum 'C32 H32 N2 O6 V1    '
_cod_database_code 4322584

loop_
_symmetry_equiv_pos_as_xyz
'x, y, z'
'-x+1/2, y+1/2, -z+1/2'
'-x, -y, -z'
'x-1/2, -y-1/2, z-1/2'

loop_
_atom_site_aniso_label
_atom_site_aniso_U_11
_atom_site_aniso_U_22
_atom_site_aniso_U_33
_atom_site_aniso_U_12
_atom_site_aniso_U_13
_atom_site_aniso_U_23
V1 0.0404(3) 0.0437(3) 0.0308(2) 0.0055(3) 0.0065(2) -.0014(3)
O2 0.059(1) 0.040(1) 0.052(1) 0.006(1) 0.010(1) -0.004(1)
O3 0.042(1) 0.072(2) 0.035(1) 0.004(1) 0.007(1) -0.003(1)
O4 0.055(1) 0.071(2) 0.040(1) 0.014(1) 0.018(1) 0.011(1)
O5 0.048(2) 0.142(3) 0.066(2) -0.001(2) 0.016(1) -0.025(2)
O6 0.091(2) 0.093(2) 0.055(1) 0.012(2) 0.042(1) 0.011(1)
O41 0.099(2) 0.093(2) 0.073(2) 0.007(2) 0.030(2) -0.019(2)
N7 0.044(1) 0.040(2) 0.032(1) 0.002(1) 0.009(1) -0.003(1)
N8 0.043(1) 0.036(1) 0.035(1) 0.006(1) 0.008(1) 0.000(1)
C9 0.041(2) 0.040(2) 0.044(2) -0.002(2) 0.005(1) -0.003(2)
C10 0.048(2) 0.056(2) 0.055(2) 0.001(2) 0.013(2) -0.012(2)
C11 0.107(4) 0.307(9) 0.128(5) -0.072(6) 0.079(4) -0.090(6)
C12 0.089(4) 0.234(7) 0.121(4) -0.007(5) 0.066(3) -0.045(6)
C13 0.041(2) 0.052(2) 0.066(2) 0.006(2) 0.000(2) -0.001(2)
C14 0.060(2) 0.053(2) 0.045(2) 0.000(2) -0.003(2) 0.006(2)
C15 0.059(2) 0.050(2) 0.039(2) -0.007(2) 0.006(1) 0.000(2)
C16 0.044(2) 0.038(2) 0.038(2) -0.003(2) 0.005(1) -0.001(2)
C17 0.052(2) 0.044(2) 0.036(2) -0.004(2) 0.014(1) -0.004(1)
C18 0.051(2) 0.039(2) 0.043(2) 0.005(2) 0.017(1) -0.004(1)
C19 0.046(2) 0.052(2) 0.039(2) 0.001(2) 0.014(1) -0.006(2)
C20 0.082(3) 0.054(3) 0.070(2) 0.006(2) 0.038(2) -0.002(2)
C21 0.101(3) 0.076(3) 0.082(3) 0.008(2) 0.053(3) 0.021(2)
C22 0.093(3) 0.104(4) 0.070(3) 0.013(3) 0.052(2) 0.011(3)
C23 0.091(3) 0.087(3) 0.064(2) 0.029(3) 0.043(2) 0.002(2)
C24 0.070(2) 0.065(3) 0.051(2) 0.017(2) 0.025(2) 0.003(2)
C25 0.042(2) 0.055(2) 0.043(2) 0.014(2) 0.013(1) -0.002(2)
C26 0.046(2) 0.076(3) 0.035(2) -0.003(2) 0.014(1) -0.006(2)
C27 0.064(3) 0.076(3) 0.080(3) -0.016(2) 0.036(2) -0.018(2)
C28 0.098(3) 0.096(4) 0.093(3) -0.032(3) 0.055(3) -0.020(3)
C29 0.093(4) 0.153(6) 0.079(3) -0.052(4) 0.045(3) -0.015(3)
C30 0.048(3) 0.178(6) 0.080(3) -0.006(4) 0.030(2) 0.010(4)
C31 0.053(2) 0.104(4) 0.059(2) 0.011(2) 0.025(2) 0.010(2)
C32 0.045(2) 0.036(2) 0.046(2) 0.003(2) 0.007(1) -0.001(2)
C33 0.051(2) 0.036(2) 0.038(2) -0.005(2) 0.006(1) 0.001(1)
C34 0.064(2) 0.047(2) 0.048(2) 0.003(2) 0.007(2) 0.007(2)
C35 0.079(3) 0.068(3) 0.041(2) -0.003(2) 0.004(2) 0.015(2)
C36 0.093(3) 0.071(3) 0.040(2) -0.013(2) 0.026(2) 0.004(2)
C37 0.066(2) 0.054(2) 0.043(2) -0.006(2) 0.019(2) 0.001(2)
C38 0.087(3) 0.107(4) 0.073(3) -0.024(3) 0.045(3) -0.002(3)
C39 0.115(4) 0.088(3) 0.113(4) -0.011(3) 0.082(3) -0.003(3)
C40 0.056(2) 0.043(2) 0.037(2) -0.006(2) 0.010(2) 0.001(2)

loop_
_atom_site_label
_atom_site_fract_x
_atom_site_fract_y
_atom_site_fract_z
_atom_site_U_iso_or_equiv
_atom_site_occupancy
_atom_site_thermal_displace_type
V1 0.70920(3) 0.14475(5) 0.23061(3) 0.0428(2) 1.000 Uij
O2 0.7343(1) 0.2852(2) 0.2429(1) 0.0576(9) 1.000 Uij
O3 0.5829(1) 0.1348(2) 0.1793(1) 0.0550(9) 1.000 Uij
O4 0.6997(1) 0.0878(2) 0.3326(1) 0.0577(9) 1.000 Uij
O5 0.4196(2) 0.1985(3) 0.1488(2) 0.100(1) 1.000 Uij
O6 0.6620(2) 0.0919(2) 0.4665(1) 0.085(1) 1.000 Uij
O41 0.5492(2) 0.2585(3) 0.3202(2) 0.104(1) 1.000 Uij
N7 0.7105(2) 0.0912(2) 0.1156(1) 0.044(1) 1.000 Uij
N8 0.8269(2) 0.0535(2) 0.2660(1) 0.042(1) 1.000 Uij
C9 0.5311(2) 0.1530(3) 0.1003(2) 0.048(1) 1.000 Uij
C10 0.4428(2) 0.1856(3) 0.0810(2) 0.062(1) 1.000 Uij
C11 0.3404(4) 0.1782(9) 0.1431(4) 0.221(4) 1.000 Uij
C12 0.3282(4) 0.1783(9) 0.2239(4) 0.173(4) 1.000 Uij
C13 0.3862(2) 0.2045(3) -0.0014(2) 0.059(1) 1.000 Uij
C14 0.4139(2) 0.1889(3) -0.0672(2) 0.057(1) 1.000 Uij
C15 0.4973(2) 0.1549(3) -0.0511(2) 0.055(1) 1.000 Uij
C16 0.5579(2) 0.1377(3) 0.0325(2) 0.045(1) 1.000 Uij
C17 0.6440(2) 0.0972(3) 0.0448(2) 0.050(1) 1.000 Uij
C18 0.7898(2) 0.0271(3) 0.1156(2) 0.051(1) 1.000 Uij
C19 0.8160(2) 0.0550(3) 0.0422(2) 0.052(1) 1.000 Uij
C20 0.8052(2) 0.1668(3) 0.0036(2) 0.078(2) 1.000 Uij
C21 0.8328(3) 0.1872(4) -0.0616(3) 0.090(2) 1.000 Uij
C22 0.8740(3) 0.0973(4) -0.0877(3) 0.095(2) 1.000 Uij
C23 0.8860(3) -0.0123(4) -0.0497(2) 0.089(2) 1.000 Uij
C24 0.8569(2) -0.0348(3) 0.0146(2) 0.068(2) 1.000 Uij
C25 0.8663(2) 0.0443(3) 0.2017(2) 0.052(1) 1.000 Uij
C26 0.9298(2) 0.1472(4) 0.2091(2) 0.059(1) 1.000 Uij
C27 0.9081(3) 0.2695(4) 0.2049(2) 0.087(2) 1.000 Uij
C28 0.9700(3) 0.3591(5) 0.2152(3) 0.112(2) 1.000 Uij
C29 1.0540(4) 0.3259(6) 0.2291(3) 0.123(3) 1.000 Uij
C30 1.0771(3) 0.2067(6) 0.2327(3) 0.106(3) 1.000 Uij
C31 1.0154(2) 0.1177(4) 0.2224(2) 0.076(2) 1.000 Uij
C32 0.8654(2) -0.0036(3) 0.3358(2) 0.048(1) 1.000 Uij
C33 0.8384(2) -0.0081(3) 0.4057(2) 0.046(1) 1.000 Uij
C34 0.8949(2) -0.0647(3) 0.4808(2) 0.057(2) 1.000 Uij
C35 0.8740(3) -0.0685(3) 0.5496(2) 0.065(2) 1.000 Uij
C36 0.7963(3) -0.0180(3) 0.5471(2) 0.074(2) 1.000 Uij
C37 0.7393(2) 0.0367(3) 0.4749(2) 0.060(1) 1.000 Uij
C38 0.6319(3) 0.0873(5) 0.5329(3) 0.099(2) 1.000 Uij
C39 0.5446(3) 0.1473(5) 0.5037(3) 0.119(3) 1.000 Uij
C40 0.7584(2) 0.0402(3) 0.4012(2) 0.051(1) 1.000 Uij
H41A 0.52757 0.24816 0.26017 0.25(3) 1.000 Uiso
H41B 0.58677 0.19346 0.35027 0.23(3) 1.000 Uiso
H39A 0.52387 0.14381 0.54877 0.11(1) 1.000 Uiso
H39B 0.50427 0.10621 0.45507 0.15(2) 1.000 Uiso
H39C 0.54977 0.23021 0.48927 0.14(2) 1.000 Uiso
H38A 0.67217 0.12844 0.58150 0.11(1) 1.000 Uiso
H38B 0.62667 0.00444 0.54730 0.12(2) 1.000 Uiso
H36 0.78214 -0.02111 0.59632 0.047(8) 1.000 Uiso
H35 0.91317 -0.10619 0.60030 0.08(1) 1.000 Uiso
H34 0.94852 -0.10086 0.48292 0.06(1) 1.000 Uiso
H32 0.91747 -0.04768 0.34170 0.039(8) 1.000 Uiso
H25 0.90583 -0.02327 0.21356 0.045(8) 1.000 Uiso
H31 1.03202 0.03395 0.22399 0.06(1) 1.000 Uiso
H30 1.13655 0.18479 0.24275 0.08(1) 1.000 Uiso
H12A 0.26918 0.16421 0.21911 0.24(3) 1.000 Uiso
H12B 0.34718 0.25471 0.25161 0.26(4) 1.000 Uiso
H12C 0.36458 0.11501 0.25792 0.23(4) 1.000 Uiso
H11A 0.32138 0.10181 0.11543 0.22(3) 1.000 Uiso
H11B 0.30398 0.24151 0.10913 0.76(14) 1.000 Uiso
H13 0.32690 0.22876 -0.01316 0.059(9) 1.000 Uiso
H14 0.37399 0.20205 -0.12423 0.08(1) 1.000 Uiso
H15 0.51577 0.14235 -0.09711 0.049(8) 1.000 Uiso
H17 0.65361 0.07210 -0.00453 0.037(8) 1.000 Uiso
H27 0.84877 0.29233 0.19459 0.07(1) 1.000 Uiso
H28 0.95414 0.44325 0.21229 0.12(2) 1.000 Uiso
H29 1.09754 0.38733 0.23660 0.12(2) 1.000 Uiso
H18 0.77952 -0.05849 0.11566 0.035(8) 1.000 Uiso
H24 0.86513 -0.11357 0.04012 0.06(1) 1.000 Uiso
H23 0.91523 -0.07534 -0.06736 0.08(1) 1.000 Uiso
H22 0.89380 0.11206 -0.13260 0.07(1) 1.000 Uiso
H21 0.82350 0.26507 -0.08848 0.08(1) 1.000 Uiso
H20 0.77776 0.23117 0.02214 0.06(1) 1.000 Uiso

loop_
_geom_angle_atom_site_label_1
_geom_angle_atom_site_label_2
_geom_angle_atom_site_label_3
_geom_angle
_geom_angle_site_symmetry_1
_geom_angle_site_symmetry_2
_geom_angle_site_symmetry_3
_geom_angle_publ_flag
O2 V1 O3 107.2(2) . . . yes
O2 V1 O4 107.7(1) . . . yes
O2 V1 N7 107.8(1) . . . yes
O2 V1 N8 105.4(1) . . . yes
O3 V1 O4 87.0(1) . . . yes
O3 V1 N7 87.3(1) . . . yes
O3 V1 N8 147.0(1) . . . yes
O4 V1 N7 144.2(1) . . . yes
O4 V1 N8 88.2(1) . . . yes
N7 V1 N8 77.9(1) . . . yes
V1 O3 C9 128.7(2) . . . yes
V1 O4 C40 131.1(2) . . . yes
C10 O5 C11 121.5(4) . . . yes
C37 O6 C38 120.1(3) . . . yes
V1 N7 C17 124.7(2) . . . yes
V1 N7 C18 117.8(2) . . . yes
C17 N7 C18 117.1(3) . . . yes
V1 N8 C25 116.4(2) . . . yes
V1 N8 C32 126.0(2) . . . yes
C25 N8 C32 117.4(3) . . . yes
O3 C9 C10 119.1(3) . . . yes
O3 C9 C16 123.4(3) . . . yes
C10 C9 C16 117.4(3) . . . yes
O5 C10 C9 115.3(3) . . . yes
O5 C10 C13 123.9(3) . . . yes
C9 C10 C13 120.8(3) . . . yes
O5 C11 C12 115.2(6) . . . yes
C10 C13 C14 120.9(3) . . . yes
C13 C14 C15 119.8(3) . . . yes
C14 C15 C16 121.1(3) . . . yes
C9 C16 C15 120.0(3) . . . yes
C9 C16 C17 121.8(3) . . . yes
C15 C16 C17 118.1(3) . . . yes
N7 C17 C16 126.6(3) . . . yes
N7 C18 C19 115.9(3) . . . yes
N7 C18 C25 109.8(3) . . . yes
C19 C18 C25 112.5(3) . . . yes
C18 C19 C20 123.8(3) . . . yes
C18 C19 C24 118.3(3) . . . yes
C20 C19 C24 117.8(3) . . . yes
C19 C20 C21 120.9(4) . . . yes
C20 C21 C22 120.5(4) . . . yes
C21 C22 C23 119.2(4) . . . yes
C22 C23 C24 120.9(4) . . . yes
C19 C24 C23 120.7(4) . . . yes
N8 C25 C18 106.9(3) . . . yes
N8 C25 C26 111.8(3) . . . yes
C18 C25 C26 117.3(3) . . . yes
C25 C26 C27 124.4(3) . . . yes
C25 C26 C31 117.9(4) . . . yes
C27 C26 C31 117.7(4) . . . yes
C26 C27 C28 121.5(4) . . . yes
C27 C28 C29 118.9(5) . . . yes
C28 C29 C30 121.0(6) . . . yes
C29 C30 C31 120.1(5) . . . yes
C26 C31 C30 120.9(5) . . . yes
N8 C32 C33 126.7(3) . . . yes
C32 C33 C34 118.1(3) . . . yes
C32 C33 C40 122.0(3) . . . yes
C34 C33 C40 119.8(3) . . . yes
C33 C34 C35 120.7(4) . . . yes
C34 C35 C36 120.3(4) . . . yes
C35 C36 C37 120.8(4) . . . yes
O6 C37 C36 125.4(4) . . . yes
O6 C37 C40 114.2(3) . . . yes
C36 C37 C40 120.4(4) . . . yes
O6 C38 C39 107.9(4) . . . yes
O4 C40 C33 123.9(3) . . . yes
O4 C40 C37 118.1(3) . . . yes
C33 C40 C37 118.0(3) . . . yes
H41A O41 H41B 112.9(3) . . . no
O5 C11 H11A 108.6(7) . . . no
O5 C11 H11B 107.5(8) . . . no
C12 C11 H11A 109.3(8) . . . no
C12 C11 H11B 107.0(7) . . . no
H11A C11 H11B 109.1(7) . . . no
C11 C12 H12A 114.7(6) . . . no
C11 C12 H12B 109.3(8) . . . no
C11 C12 H12C 107.0(7) . . . no
H12A C12 H12B 108.3(8) . . . no
H12A C12 H12C 108.3(9) . . . no
H12B C12 H12C 109.1(7) . . . no
C10 C13 H13 119.7(4) . . . no
C14 C13 H13 119.5(4) . . . no
C13 C14 H14 120.2(4) . . . no
C15 C14 H14 120.0(4) . . . no
C14 C15 H15 119.5(3) . . . no
C16 C15 H15 119.4(3) . . . no
N7 C17 H17 116.6(3) . . . no
C16 C17 H17 116.8(3) . . . no
N7 C18 H18 108.1(3) . . . no
C19 C18 H18 108.0(3) . . . no
C25 C18 H18 101.5(3) . . . no
C19 C20 H20 119.6(4) . . . no
C21 C20 H20 119.5(4) . . . no
C20 C21 H21 119.7(4) . . . no
C22 C21 H21 119.8(4) . . . no
C21 C22 H22 120.3(5) . . . no
C23 C22 H22 120.5(5) . . . no
C22 C23 H23 119.5(4) . . . no
C24 C23 H23 119.6(4) . . . no
C19 C24 H24 119.6(4) . . . no
C23 C24 H24 119.6(4) . . . no
N8 C25 H25 110.5(3) . . . no
C18 C25 H25 110.4(3) . . . no
C26 C25 H25 99.9(3) . . . no
C26 C27 H27 119.2(4) . . . no
C28 C27 H27 119.3(5) . . . no
C27 C28 H28 120.6(5) . . . no
C29 C28 H28 120.5(6) . . . no
C28 C29 H29 119.6(7) . . . no
C30 C29 H29 119.5(6) . . . no
C29 C30 H30 120.0(6) . . . no
C31 C30 H30 120.0(7) . . . no
C26 C31 H31 119.6(4) . . . no
C30 C31 H31 119.5(5) . . . no
N8 C32 H32 116.7(3) . . . no
C33 C32 H32 116.6(3) . . . no
C33 C34 H34 119.7(4) . . . no
C35 C34 H34 119.7(4) . . . no
C34 C35 H35 119.8(4) . . . no
C36 C35 H35 119.9(4) . . . no
C35 C36 H36 119.6(4) . . . no
C37 C36 H36 119.6(4) . . . no
O6 C38 H38A 110.2(4) . . . no
O6 C38 H38B 109.7(5) . . . no
C39 C38 H38A 110.1(5) . . . no
C39 C38 H38B 109.8(5) . . . no
H38A C38 H38B 109.0(5) . . . no
C38 C39 H39A 107.9(5) . . . no
C38 C39 H39B 110.1(5) . . . no
C38 C39 H39C 109.8(5) . . . no
H39A C39 H39B 109.9(5) . . . no
H39A C39 H39C 109.9(6) . . . no
H39B C39 H39C 109.0(5) . . . no

loop_
_geom_bond_atom_site_label_1
_geom_bond_atom_site_label_2
_geom_bond_distance
_geom_bond_site_symmetry_1
_geom_bond_site_symmetry_2
_geom_bond_publ_flag
V1 O2 1.597(3) . . yes
V1 O3 1.934(2) . . yes
V1 O4 1.925(3) . . yes
V1 N7 2.072(3) . . yes
V1 N8 2.065(3) . . yes
O3 C9 1.315(4) . . yes
O4 C40 1.316(4) . . yes
O5 C10 1.366(4) . . yes
O5 C11 1.295(7) . . yes
O6 C37 1.372(5) . . yes
O6 C38 1.409(5) . . yes
N7 C17 1.292(4) . . yes
N7 C18 1.490(4) . . yes
N8 C25 1.487(4) . . yes
N8 C32 1.287(4) . . yes
C9 C10 1.413(5) . . yes
C9 C16 1.407(4) . . yes
C10 C13 1.382(5) . . yes
C11 C12 1.477(9) . . yes
C13 C14 1.385(5) . . yes
C14 C15 1.351(5) . . yes
C15 C16 1.415(4) . . yes
C16 C17 1.428(5) . . yes
C18 C19 1.513(5) . . yes
C18 C25 1.547(5) . . yes
C19 C20 1.379(5) . . yes
C19 C24 1.381(5) . . yes
C20 C21 1.381(6) . . yes
C21 C22 1.372(7) . . yes
C22 C23 1.353(7) . . yes
C23 C24 1.386(5) . . yes
C25 C26 1.517(5) . . yes
C26 C27 1.391(6) . . yes
C26 C31 1.384(5) . . yes
C27 C28 1.385(7) . . yes
C28 C29 1.366(8) . . yes
C29 C30 1.364(10) . . yes
C30 C31 1.378(8) . . yes
C32 C33 1.433(4) . . yes
C33 C34 1.416(5) . . yes
C33 C40 1.400(5) . . yes
C34 C35 1.354(5) . . yes
C35 C36 1.384(6) . . yes
C36 C37 1.378(5) . . yes
C37 C40 1.419(5) . . yes
C38 C39 1.489(7) . . yes
O41 H41A 0.960(4) . . no
O41 H41B 0.960(3) . . no
C11 H11A 0.960(10) . . no
C11 H11B 0.960(9) . . no
C12 H12A 0.959(7) . . no
C12 H12B 0.960(10) . . no
C12 H12C 0.960(9) . . no
C13 H13 0.960(4) . . no
C14 H14 0.960(4) . . no
C15 H15 0.961(3) . . no
C17 H17 0.961(3) . . no
C18 H18 0.960(4) . . no
C20 H20 0.960(4) . . no
C21 H21 0.960(5) . . no
C22 H22 0.961(5) . . no
C23 H23 0.960(5) . . no
C24 H24 0.960(4) . . no
C25 H25 0.960(4) . . no
C27 H27 0.960(4) . . no
C28 H28 0.960(6) . . no
C29 H29 0.960(7) . . no
C30 H30 0.961(5) . . no
C31 H31 0.961(5) . . no
C32 H32 0.960(3) . . no
C34 H34 0.960(4) . . no
C35 H35 0.959(4) . . no
C36 H36 0.961(4) . . no
C38 H38A 0.960(5) . . no
C38 H38B 0.960(5) . . no
C39 H39A 0.960(6) . . no
C39 H39B 0.960(6) . . no
C39 H39C 0.960(6) . . no
